data_4310105
loop_
_publ_author_name
'Yoshinao Nakagawa'
'Kazuhiro Uehara'
'Noritaka Mizuno'

_publ_section_title
;
Reactivity of Bis(\m-hydroxo) Divanadium Site in \g-H2SiV2W10O404- with
Hydroxo Compounds
;
_journal_name_full 'Inorganic Chemistry'
_journal_page_first 9068
_journal_page_last 9075
_journal_paper_doi 10.1021/ic051163x
_journal_volume 44
_journal_year 2005
_chemical_formula_moiety 'C41 H98 N4 O45 Si V2 W10 '
_chemical_formula_sum 'C41 H98 N4 O45 Si V2 W10'
_chemical_formula_weight 3335.69
_space_group_IT_number 2
_symmetry_cell_setting triclinic
_symmetry_Int_Tables_number 2
_symmetry_space_group_name_Hall '-P 1'
_symmetry_space_group_name_H-M 'P -1'
_cell_angle_alpha 77.660(9)
_cell_angle_beta 80.364(9)
_cell_angle_gamma 87.810(10)
_cell_formula_units_Z 2
_cell_length_a 14.035(4)
_cell_length_b 14.666(4)
_cell_length_c 19.784(5)
_cell_measurement_reflns_used 7948
_cell_measurement_temperature 103.1
_cell_measurement_theta_max 27.5
_cell_measurement_theta_min 3.0
_cell_volume 3922.1(18)
_computing_cell_refinement CrystalClear
_computing_data_collection CrystalClear
_computing_data_reduction CrystalStructure
_computing_publication_material 'CrystalStructure 3.6.0'
_computing_structure_refinement CRYSTALS
_computing_structure_solution 'DIRDIF99 (PATTY)'
_diffrn_detector_area_resol_mean 7.31
_diffrn_measured_fraction_theta_full 0.4397
_diffrn_measured_fraction_theta_max 0.4397
_diffrn_measurement_device_type 'Rigaku Saturn'
_diffrn_measurement_method \w
_diffrn_radiation_type 'Mo K\a'
_diffrn_radiation_wavelength 0.7107
_diffrn_reflns_av_R_equivalents 0.032
_diffrn_reflns_limit_h_max 16
_diffrn_reflns_limit_h_min -17
_diffrn_reflns_limit_k_max 18
_diffrn_reflns_limit_k_min -16
_diffrn_reflns_limit_l_max 14
_diffrn_reflns_limit_l_min -25
_diffrn_reflns_number 9008
_diffrn_reflns_theta_full 27.48
_diffrn_reflns_theta_max 27.48
_exptl_absorpt_coefficient_mu 14.947
_exptl_absorpt_correction_type none
_exptl_crystal_colour yellow
_exptl_crystal_density_diffrn 2.824
_exptl_crystal_density_method 'not measured'
_exptl_crystal_description prism
_exptl_crystal_F_000 3064.00
_exptl_crystal_size_max 0.20
_exptl_crystal_size_mid 0.20
_exptl_crystal_size_min 0.20
_refine_diff_density_max 5.54
_refine_diff_density_min -2.89
_refine_ls_extinction_method none
_refine_ls_goodness_of_fit_ref 10.459
_refine_ls_hydrogen_treatment refall
_refine_ls_number_parameters 479
_refine_ls_number_reflns 7819
_refine_ls_R_factor_gt 0.0700
_refine_ls_shift/su_max 0.0000
_refine_ls_structure_factor_coef F
_refine_ls_weighting_details 'w = 1.0'
_refine_ls_weighting_scheme unit
_refine_ls_wR_factor_ref 0.0870
_reflns_number_gt 7819
_reflns_number_total 9008
_reflns_threshold_expression F^2^>2.0\s(F^2^)
_cod_data_source_file ic051163xsi20050712_095538_4.cif
_cod_data_source_block '__041202'
_cod_original_cell_volume 3922.1(19)
_cod_original_formula_sum 'C41 H98 N4 O45 Si V2 W10 '
_cod_database_code 4310105

loop_
_symmetry_equiv_pos_site_id
_symmetry_equiv_pos_as_xyz
1 +X,+Y,+Z
2 -X,-Y,-Z

loop_
_atom_site_label
_atom_site_type_symbol
_atom_site_fract_x
_atom_site_fract_y
_atom_site_fract_z
_atom_site_U_iso_or_equiv
_atom_site_adp_type
_atom_site_occupancy
_atom_site_symmetry_multiplicity
_atom_site_calc_flag
_atom_site_refinement_flags
_atom_site_disorder_assembly
_atom_site_disorder_group
W(1) W 0.07303(12) 0.73128(12) 0.63797(9) 0.0226(5) Uani 1.00 1 d . . .
W(2) W 0.35288(12) 0.56764(12) 0.81775(9) 0.0244(5) Uani 1.00 1 d . . .
W(3) W 0.44594(12) 0.77679(12) 0.80384(10) 0.0255(5) Uani 1.00 1 d . . .
W(4) W 0.16637(12) 0.94116(11) 0.62011(9) 0.0229(5) Uani 1.00 1 d . . .
W(5) W 0.10830(13) 0.54184(11) 0.78397(9) 0.0229(4) Uani 1.00 1 d . . .
W(6) W 0.30857(12) 0.98768(11) 0.74793(10) 0.0226(4) Uani 1.00 1 d . . .
W(7) W -0.03166(11) 0.71718(12) 0.82153(9) 0.0221(5) Uani 1.00 1 d . . .
W(8) W 0.12795(12) 0.62280(12) 0.92462(9) 0.0235(5) Uani 1.00 1 d . . .
W(9) W 0.23161(12) 0.86007(12) 0.90590(9) 0.0242(5) Uani 1.00 1 d . . .
W(10) W 0.07357(12) 0.95460(12) 0.80102(9) 0.0229(5) Uani 1.00 1 d . . .
V(1) V 0.2997(5) 0.7763(5) 0.5630(4) 0.026(2) Uani 1.00 1 d . . .
V(2) V 0.4552(5) 0.6887(5) 0.6647(4) 0.024(2) Uani 1.00 1 d . . .
Si(1) Si 0.2139(7) 0.7633(7) 0.7584(5) 0.011(2) Uani 1.00 1 d . . .
O(1) O 0.343(2) 0.655(2) 0.621(2) 0.035(7) Uiso 1.00 1 d . . .
O(2) O 0.401(2) 0.804(2) 0.613(2) 0.033(7) Uiso 1.00 1 d . . .
O(3) O 0.184(2) 0.724(2) 0.5640(13) 0.016(5) Uiso 1.00 1 d . . .
O(4) O 0.432(2) 0.581(2) 0.726(2) 0.031(7) Uiso 1.00 1 d . . .
O(5) O 0.512(2) 0.749(2) 0.713(1) 0.025(6) Uiso 1.00 1 d . . .
O(6) O 0.259(2) 0.899(2) 0.5516(13) 0.019(6) Uiso 1.00 1 d . . .
O(7) O 0.110(2) 0.615(2) 0.6905(13) 0.019(6) Uiso 1.00 1 d . . .
O(8) O 0.243(2) 0.537(2) 0.7770(13) 0.020(6) Uiso 1.00 1 d . . .
O(9) O 0.443(2) 0.650(2) 0.8349(13) 0.022(6) Uiso 1.00 1 d . . .
O(10) O 0.404(2) 0.899(2) 0.746(1) 0.026(6) Uiso 1.00 1 d . . .
O(11) O 0.274(2) 0.975(2) 0.6602(13) 0.021(6) Uiso 1.00 1 d . . .
O(12) O 0.074(2) 0.861(2) 0.598(1) 0.028(7) Uiso 1.00 1 d . . .
O(13) O -0.007(2) 0.751(2) 0.7235(12) 0.012(5) Uiso 1.00 1 d . . .
O(14) O 0.261(2) 0.594(2) 0.8931(13) 0.016(6) Uiso 1.00 1 d . . .
O(15) O 0.352(2) 0.794(2) 0.880(2) 0.034(7) Uiso 1.00 1 d . . .
O(16) O 0.082(2) 0.952(2) 0.706(1) 0.023(6) Uiso 1.00 1 d . . .
O(17) O -0.024(2) 0.593(2) 0.8007(13) 0.022(6) Uiso 1.00 1 d . . .
O(18) O 0.103(2) 0.521(2) 0.882(1) 0.025(6) Uiso 1.00 1 d . . .
O(19) O 0.302(2) 0.966(2) 0.8456(13) 0.021(6) Uiso 1.00 1 d . . .
O(20) O 0.175(2) 1.034(2) 0.769(1) 0.025(6) Uiso 1.00 1 d . . .
O(21) O -0.005(2) 0.667(2) 0.910(2) 0.029(7) Uiso 1.00 1 d . . .
O(22) O 0.167(2) 0.745(2) 0.932(2) 0.032(7) Uiso 1.00 1 d . . .
O(23) O 0.109(2) 0.924(2) 0.891(2) 0.033(7) Uiso 1.00 1 d . . .
O(24) O 0.001(2) 0.839(2) 0.8215(13) 0.016(6) Uiso 1.00 1 d . . .
O(25) O 0.194(2) 0.790(2) 0.6804(12) 0.010(5) Uiso 1.00 1 d . . .
O(26) O 0.324(2) 0.717(2) 0.7635(12) 0.016(6) Uiso 1.00 1 d . . .
O(27) O 0.134(2) 0.690(2) 0.8052(13) 0.020(6) Uiso 1.00 1 d . . .
O(28) O 0.212(2) 0.856(2) 0.793(1) 0.028(7) Uiso 1.00 1 d . . .
O(100) O 0.296(3) 0.554(2) 0.561(2) 0.053(10) Uiso 1.00 1 d . . .
O(101) O 0.355(2) 0.771(2) 0.489(2) 0.042(8) Uiso 1.00 1 d . . .
O(102) O 0.545(2) 0.669(2) 0.607(2) 0.036(7) Uiso 1.00 1 d . . .
O(103) O -0.010(2) 0.700(2) 0.596(2) 0.040(8) Uiso 1.00 1 d . . .
O(104) O 0.391(2) 0.462(2) 0.856(2) 0.034(7) Uiso 1.00 1 d . . .
O(105) O 0.545(2) 0.807(2) 0.831(1) 0.028(7) Uiso 1.00 1 d . . .
O(106) O 0.145(2) 1.044(2) 0.567(2) 0.032(7) Uiso 1.00 1 d . . .
O(107) O 0.082(2) 0.435(2) 0.774(2) 0.035(7) Uiso 1.00 1 d . . .
O(108) O 0.374(2) 1.089(2) 0.724(2) 0.033(7) Uiso 1.00 1 d . . .
O(109) O -0.156(2) 0.726(2) 0.837(1) 0.026(6) Uiso 1.00 1 d . . .
O(110) O 0.109(2) 0.571(2) 1.009(1) 0.027(7) Uiso 1.00 1 d . . .
O(111) O 0.243(2) 0.872(2) 0.987(2) 0.036(8) Uiso 1.00 1 d . . .
O(112) O -0.019(2) 1.034(2) 0.812(2) 0.033(7) Uiso 1.00 1 d . . .
O(201) O 0.377(3) 0.645(3) 0.313(2) 0.080(13) Uiso 1.00 1 d . . .
O(202) O 0.551(3) 0.625(3) 0.375(3) 0.09(1) Uiso 1.00 1 d . . .
O(301) O 0.539(4) 0.920(4) 0.036(3) 0.12(2) Uiso 1.00 1 d . . .
O(402) O 0.495(2) 0.045(2) 0.426(2) 0.047(9) Uiso 1.00 1 d . . .
N(1) N 0.847(3) 0.794(3) 0.064(2) 0.047(11) Uiso 1.00 1 d . . .
N(2) N 0.306(3) 0.538(3) 0.143(2) 0.056(12) Uiso 1.00 1 d . . .
N(3) N 0.234(2) 0.028(2) 0.324(2) 0.026(8) Uiso 1.00 1 d . . .
N(4) N 0.863(3) 0.673(3) 0.413(2) 0.044(10) Uiso 1.00 1 d . . .
C(1) C 0.324(3) 0.574(4) 0.608(3) 0.046(13) Uiso 1.00 1 d . . .
C(11) C 0.880(3) 0.847(3) -0.015(2) 0.036(11) Uiso 1.00 1 d . . .
C(12) C 0.745(3) 0.821(3) 0.090(3) 0.041(12) Uiso 1.00 1 d . . .
C(13) C 0.854(4) 0.689(3) 0.061(3) 0.043(12) Uiso 1.00 1 d . . .
C(14) C 0.923(5) 0.803(5) 0.110(4) 0.07(2) Uiso 1.00 1 d . . .
C(15) C 0.882(4) 0.950(4) -0.020(3) 0.06(2) Uiso 1.00 1 d . . .
C(16) C 0.707(4) 0.760(4) 0.164(3) 0.07(2) Uiso 1.00 1 d . . .
C(17) C 0.777(4) 0.663(4) 0.022(3) 0.07(2) Uiso 1.00 1 d . . .
C(18) C 1.019(5) 0.795(5) 0.086(4) 0.08(2) Uiso 1.00 1 d . . .
C(21) C 0.379(4) 0.605(4) 0.120(3) 0.06(2) Uiso 1.00 1 d . . .
C(22) C 0.191(4) 0.573(4) 0.153(3) 0.06(2) Uiso 1.00 1 d . . .
C(23) C 0.346(4) 0.483(4) 0.205(3) 0.06(2) Uiso 1.00 1 d . . .
C(24) C 0.296(4) 0.462(4) 0.096(3) 0.05(1) Uiso 1.00 1 d . . .
C(25) C 0.362(4) 0.665(4) 0.037(3) 0.05(1) Uiso 1.00 1 d . . .
C(26) C 0.192(6) 0.627(6) 0.207(4) 0.11(3) Uiso 1.00 1 d . . .
C(27) C 0.283(8) 0.400(8) 0.244(6) 0.19(5) Uiso 1.00 1 d . . .
C(28) C 0.377(7) 0.431(7) 0.056(5) 0.14(4) Uiso 1.00 1 d . . .
C(31) C 0.197(3) 0.129(3) 0.328(3) 0.042(12) Uiso 1.00 1 d . . .
C(32) C 0.203(4) -0.037(3) 0.389(3) 0.045(12) Uiso 1.00 1 d . . .
C(33) C 0.342(4) 0.033(4) 0.307(3) 0.046(13) Uiso 1.00 1 d . . .
C(34) C 0.191(3) -0.011(3) 0.265(2) 0.038(11) Uiso 1.00 1 d . . .
C(35) C 0.220(4) 0.174(4) 0.374(3) 0.06(2) Uiso 1.00 1 d . . .
C(36) C 0.093(4) -0.041(4) 0.417(3) 0.05(1) Uiso 1.00 1 d . . .
C(37) C 0.387(4) -0.067(4) 0.301(3) 0.06(2) Uiso 1.00 1 d . . .
C(38) C 0.232(5) 0.049(4) 0.191(3) 0.07(2) Uiso 1.00 1 d . . .
C(41) C 0.937(4) 0.747(4) 0.373(3) 0.049(13) Uiso 1.00 1 d . . .
C(42) C 0.754(4) 0.695(4) 0.383(3) 0.06(2) Uiso 1.00 1 d . . .
C(43) C 0.871(4) 0.665(4) 0.489(3) 0.05(1) Uiso 1.00 1 d . . .
C(44) C 0.892(4) 0.573(4) 0.397(3) 0.06(2) Uiso 1.00 1 d . . .
C(45) C 0.938(4) 0.768(4) 0.296(3) 0.048(13) Uiso 1.00 1 d . . .
C(46) C 0.713(4) 0.768(4) 0.433(3) 0.06(2) Uiso 1.00 1 d . . .
C(47) C 0.803(3) 0.596(3) 0.547(2) 0.037(11) Uiso 1.00 1 d . . .
C(48) C 1.003(4) 0.548(4) 0.392(3) 0.050(13) Uiso 1.00 1 d . . .
C(201) C 0.475(5) 0.692(5) 0.269(4) 0.09(2) Uiso 1.00 1 d . . .
C(202) C 0.529(4) 0.700(4) 0.327(3) 0.07(2) Uiso 1.00 1 d . . .
C(203) C 0.459(6) 0.585(5) 0.412(4) 0.10(3) Uiso 1.00 1 d . . .
C(204) C 0.400(5) 0.556(5) 0.362(4) 0.08(2) Uiso 1.00 1 d . . .
C(301) C 0.495(8) 1.088(8) 0.028(7) 0.18(5) Uiso 1.00 1 d . . .
C(302) C 0.516(5) 0.996(5) 0.068(4) 0.08(2) Uiso 1.00 1 d . . .
C(401) C 0.439(3) 0.070(3) 0.492(3) 0.040(12) Uiso 1.00 1 d . . .
C(402) C 0.520(4) -0.056(3) 0.448(3) 0.043(12) Uiso 1.00 1 d . . .
H(1) H 0.3341 0.5219 0.6442 0.055 Uiso 1.00 1 c R . .

loop_
_atom_site_aniso_label
_atom_site_aniso_U_11
_atom_site_aniso_U_22
_atom_site_aniso_U_33
_atom_site_aniso_U_12
_atom_site_aniso_U_13
_atom_site_aniso_U_23
W(1) 0.0230(9) 0.0225(9) 0.0242(9) -0.0023(8) -0.0081(7) -0.0053(7)
W(2) 0.0209(9) 0.0211(9) 0.0308(10) 0.0036(8) -0.0039(7) -0.0055(7)
W(3) 0.0171(9) 0.0267(9) 0.0364(11) 0.0024(8) -0.0084(8) -0.0120(8)
W(4) 0.0260(9) 0.0198(9) 0.0228(9) -0.0000(8) -0.0056(7) -0.0030(7)
W(5) 0.0259(9) 0.0182(8) 0.0256(9) -0.0015(8) -0.0055(7) -0.0054(7)
W(6) 0.0182(8) 0.0187(8) 0.0330(10) -0.0001(7) -0.0062(7) -0.0088(7)
W(7) 0.0147(8) 0.0265(9) 0.0262(10) -0.0012(8) -0.0047(7) -0.0071(7)
W(8) 0.0225(9) 0.0271(9) 0.0214(9) 0.0019(8) -0.0046(7) -0.0053(7)
W(9) 0.0217(9) 0.0285(9) 0.0270(10) 0.0036(8) -0.0068(7) -0.0142(8)
W(10) 0.0170(9) 0.0234(9) 0.0296(10) 0.0043(7) -0.0031(7) -0.0097(7)
V(1) 0.027(4) 0.028(4) 0.023(4) 0.005(3) -0.004(3) -0.005(3)
V(2) 0.026(4) 0.023(4) 0.022(4) 0.002(3) 0.000(3) -0.007(3)
Si(1) 0.014(5) 0.012(5) 0.005(5) 0.002(4) 0.004(4) -0.003(4)

loop_
_atom_type_symbol
_atom_type_description
_atom_type_scat_dispersion_real
_atom_type_scat_dispersion_imag
_atom_type_scat_source
O O 0.011 0.006
;
International Tables for Crystallography
(1992, Vol. C, Tables 4.2.6.8 and 6.1.1.4)
;
Si Si 0.082 0.070
;
International Tables for Crystallography
(1992, Vol. C, Tables 4.2.6.8 and 6.1.1.4)
;
V V 0.300 0.529
;
International Tables for Crystallography
(1992, Vol. C, Tables 4.2.6.8 and 6.1.1.4)
;
W W -0.849 6.872
;
International Tables for Crystallography
(1992, Vol. C, Tables 4.2.6.8 and 6.1.1.4)
;
C C 0.003 0.002
;
International Tables for Crystallography
(1992, Vol. C, Tables 4.2.6.8 and 6.1.1.4)
;
N N 0.006 0.003
;
International Tables for Crystallography
(1992, Vol. C, Tables 4.2.6.8 and 6.1.1.4)
;
H H 0.000 0.000
;
International Tables for Crystallography
(1992, Vol. C, Table 6.1.1.4)
;
